data_7052736
loop_
_publ_author_name
'Labande, Agn\`es'
'Daran, Jean-Claude'
'Long, Nicholas J.'
'White, Andrew J. P.'
'Poli, Rinaldo'

_publ_section_title
;
 Rhodium(iii) and ruthenium(ii) complexes of redox-active, chelating
 N-heterocyclic carbene/thioether ligands
;
_journal_issue 10
_journal_name_full 'New Journal of Chemistry'
_journal_page_first 2162
_journal_paper_doi 10.1039/c1nj20224c
_journal_volume 35
_journal_year 2011
_chemical_formula_moiety 'C34 H40 Cl Fe N2 Ru S, B F4'
_chemical_formula_sum 'C34 H40 B Cl F4 Fe N2 Ru S'
_chemical_formula_weight 787.92
_chemical_name_systematic
;
?
;
_space_group_IT_number 14
_symmetry_cell_setting monoclinic
_symmetry_space_group_name_Hall '-P 2yn'
_symmetry_space_group_name_H-M 'P 1 21/n 1'
_atom_sites_solution_hydrogens geom
_atom_sites_solution_primary direct
_atom_sites_solution_secondary difmap
_audit_creation_method SHELXL-97
_cell_angle_alpha 90.00
_cell_angle_beta 94.493(2)
_cell_angle_gamma 90.00
_cell_formula_units_Z 4
_cell_length_a 11.8820(3)
_cell_length_b 10.2423(2)
_cell_length_c 27.5100(7)
_cell_measurement_reflns_used 9294
_cell_measurement_temperature 180(2)
_cell_measurement_theta_max 29.19
_cell_measurement_theta_min 3.45
_cell_volume 3337.65(14)
_computing_cell_refinement CrysAlisPro
_computing_data_collection 'CrysAlisPro (Agilent Technologies, 2010)'
_computing_data_reduction CrysAlisPro
_computing_molecular_graphics 'ORTEPIII (Burnett & Johnson, 1996); ORTEP-3 for Windows (Farrugia, 1997)'
_computing_publication_material SHELXL-97
_computing_structure_refinement 'SHELXL-97 (Sheldrick, 2008)'
_computing_structure_solution 'SIR-97 (Altomare et al., 1999)'
_diffrn_ambient_temperature 180(2)
_diffrn_detector_area_resol_mean 16.1978
_diffrn_measured_fraction_theta_full 0.986
_diffrn_measured_fraction_theta_max 0.986
_diffrn_measurement_device_type 'Xcalibur, Eos, Gemini ultra'
_diffrn_measurement_method '\w scans'
_diffrn_radiation_monochromator graphite
_diffrn_radiation_source 'Enhance (Mo) X-ray Source'
_diffrn_radiation_type MoK\a
_diffrn_radiation_wavelength 0.71073
_diffrn_reflns_av_R_equivalents 0.0630
_diffrn_reflns_av_sigmaI/netI 0.0565
_diffrn_reflns_limit_h_max 15
_diffrn_reflns_limit_h_min -15
_diffrn_reflns_limit_k_max 13
_diffrn_reflns_limit_k_min -13
_diffrn_reflns_limit_l_max 34
_diffrn_reflns_limit_l_min -35
_diffrn_reflns_number 37401
_diffrn_reflns_theta_full 27.48
_diffrn_reflns_theta_max 27.48
_diffrn_reflns_theta_min 3.53
_exptl_absorpt_coefficient_mu 1.080
_exptl_absorpt_correction_T_max 1.00000
_exptl_absorpt_correction_T_min 0.93411
_exptl_absorpt_correction_type multi-scan
_exptl_absorpt_process_details
;
Empirical absorption correction using spherical harmonics,
implemented in SCALE3 ABSPACK scaling algorithm. CrysAlisPro
Agilent Technologies, 2010)
;
_exptl_crystal_density_diffrn 1.568
_exptl_crystal_density_method 'not measured'
_exptl_crystal_F_000 1608
_exptl_crystal_size_max 0.19
_exptl_crystal_size_mid 0.08
_exptl_crystal_size_min 0.04
_refine_diff_density_max 0.695
_refine_diff_density_min -0.711
_refine_diff_density_rms 0.097
_refine_ls_extinction_method none
_refine_ls_goodness_of_fit_ref 1.068
_refine_ls_hydrogen_treatment constr
_refine_ls_matrix_type full
_refine_ls_number_parameters 412
_refine_ls_number_reflns 7574
_refine_ls_number_restraints 0
_refine_ls_restrained_S_all 1.068
_refine_ls_R_factor_all 0.0811
_refine_ls_R_factor_gt 0.0512
_refine_ls_shift/su_max 0.004
_refine_ls_shift/su_mean 0.002
_refine_ls_structure_factor_coef Fsqd
_refine_ls_weighting_details 'calc w=1/[\s^2^(Fo^2^)+(0.0329P)^2^+6.2661P] where P=(Fo^2^+2Fc^2^)/3'
_refine_ls_weighting_scheme calc
_refine_ls_wR_factor_gt 0.0969
_refine_ls_wR_factor_ref 0.1072
_reflns_number_gt 5590
_reflns_number_total 7574
_reflns_threshold_expression I>2\s(I)
_cod_data_source_file c1nj20224c.txt
_cod_data_source_block 5
_cod_original_sg_symbol_H-M 'P 21/n'
_cod_database_code 7052736

loop_
_symmetry_equiv_pos_as_xyz
'x, y, z'
'-x+1/2, y+1/2, -z+1/2'
'-x, -y, -z'
'x-1/2, -y-1/2, z-1/2'

loop_
_atom_site_label
_atom_site_type_symbol
_atom_site_fract_x
_atom_site_fract_y
_atom_site_fract_z
_atom_site_U_iso_or_equiv
_atom_site_adp_type
_atom_site_occupancy
_atom_site_symmetry_multiplicity
_atom_site_calc_flag
_atom_site_refinement_flags
Ru1 Ru 0.79714(3) 0.26304(3) 0.655080(11) 0.01935(9) Uani 1 1 d .
Fe1 Fe 1.11810(5) 0.25435(6) 0.80254(2) 0.02940(15) Uani 1 1 d .
Cl1 Cl 0.76434(9) 0.06188(9) 0.69600(4) 0.0275(2) Uani 1 1 d .
S1 S 0.98308(8) 0.27465(9) 0.69085(4) 0.0268(2) Uani 1 1 d .
N4 N 0.9346(3) 0.0501(3) 0.60591(13) 0.0323(8) Uani 1 1 d .
N6 N 0.7941(3) 0.1042(3) 0.55673(12) 0.0326(8) Uani 1 1 d .
C2 C 1.0734(4) 0.1621(4) 0.66221(17) 0.0371(11) Uani 1 1 d .
H2A H 1.1001 0.2035 0.6327 0.044 Uiso 1 1 calc R
H2B H 1.1404 0.1436 0.6849 0.044 Uiso 1 1 calc R
C3 C 1.0155(4) 0.0350(4) 0.64801(17) 0.0350(10) Uani 1 1 d .
H3A H 1.0730 -0.0304 0.6405 0.042 Uiso 1 1 calc R
H3B H 0.9759 0.0019 0.6759 0.042 Uiso 1 1 calc R
C5 C 0.8455(3) 0.1350(4) 0.60126(14) 0.0260(9) Uani 1 1 d .
C7 C 0.8487(5) 0.0034(5) 0.53468(17) 0.0457(13) Uani 1 1 d .
H7 H 0.8278 -0.0348 0.5038 0.055 Uiso 1 1 calc R
C8 C 0.9363(4) -0.0293(4) 0.56535(17) 0.0423(12) Uani 1 1 d .
H8 H 0.9903 -0.0954 0.5603 0.051 Uiso 1 1 calc R
C9 C 0.6922(4) 0.1600(4) 0.53324(14) 0.0312(10) Uani 1 1 d .
C10 C 0.5888(4) 0.1114(4) 0.54451(15) 0.0334(10) Uani 1 1 d .
C11 C 0.4928(4) 0.1692(4) 0.52241(16) 0.0384(11) Uani 1 1 d .
H11 H 0.4210 0.1366 0.5295 0.046 Uiso 1 1 calc R
C12 C 0.4975(5) 0.2726(4) 0.49046(18) 0.0457(13) Uani 1 1 d .
C13 C 0.6024(5) 0.3146(4) 0.47828(16) 0.0448(13) Uani 1 1 d .
H13 H 0.6064 0.3823 0.4549 0.054 Uiso 1 1 calc R
C14 C 0.7027(4) 0.2604(4) 0.49927(15) 0.0384(11) Uani 1 1 d .
C15 C 0.5802(4) 0.0033(4) 0.58089(17) 0.0412(12) Uani 1 1 d .
H15A H 0.6268 -0.0706 0.5720 0.062 Uiso 1 1 calc R
H15B H 0.5014 -0.0248 0.5810 0.062 Uiso 1 1 calc R
H15C H 0.6067 0.0346 0.6134 0.062 Uiso 1 1 calc R
C16 C 0.3935(5) 0.3405(5) 0.4687(2) 0.0670(19) Uani 1 1 d .
H16A H 0.3453 0.2776 0.4501 0.100 Uiso 1 1 calc R
H16B H 0.4152 0.4105 0.4471 0.100 Uiso 1 1 calc R
H16C H 0.3521 0.3778 0.4949 0.100 Uiso 1 1 calc R
C17 C 0.8155(5) 0.3068(5) 0.48613(19) 0.0537(14) Uani 1 1 d .
H17A H 0.8415 0.2515 0.4602 0.080 Uiso 1 1 calc R
H17B H 0.8696 0.3020 0.5148 0.080 Uiso 1 1 calc R
H17C H 0.8093 0.3974 0.4747 0.080 Uiso 1 1 calc R
C18 C 0.9900(3) 0.2144(4) 0.75148(15) 0.0280(9) Uani 1 1 d .
C19 C 0.9489(3) 0.2869(4) 0.79031(17) 0.0362(10) Uani 1 1 d .
H19 H 0.9128 0.3697 0.7877 0.043 Uiso 1 1 calc R
C20 C 0.9716(4) 0.2133(5) 0.83368(18) 0.0423(11) Uani 1 1 d .
H20 H 0.9531 0.2386 0.8653 0.051 Uiso 1 1 calc R
C21 C 1.0261(4) 0.0966(4) 0.82199(18) 0.0399(11) Uani 1 1 d .
H21 H 1.0508 0.0298 0.8443 0.048 Uiso 1 1 calc R
C22 C 1.0374(4) 0.0964(4) 0.77103(16) 0.0329(10) Uani 1 1 d .
H22 H 1.0708 0.0293 0.7531 0.040 Uiso 1 1 calc R
C23 C 1.2376(4) 0.3650(6) 0.7730(2) 0.0544(15) Uani 1 1 d .
H23 H 1.2335 0.3970 0.7405 0.065 Uiso 1 1 calc R
C24 C 1.1986(4) 0.4280(5) 0.8132(2) 0.0535(15) Uani 1 1 d .
H24 H 1.1638 0.5116 0.8129 0.064 Uiso 1 1 calc R
C25 C 1.2191(4) 0.3479(6) 0.8541(2) 0.0531(14) Uani 1 1 d .
H25 H 1.2000 0.3671 0.8863 0.064 Uiso 1 1 calc R
C26 C 1.2723(4) 0.2349(5) 0.8395(2) 0.0554(15) Uani 1 1 d .
H26 H 1.2964 0.1637 0.8599 0.067 Uiso 1 1 calc R
C27 C 1.2841(4) 0.2451(6) 0.7894(2) 0.0570(15) Uani 1 1 d .
H27 H 1.3178 0.1819 0.7698 0.068 Uiso 1 1 calc R
C28 C 0.7345(3) 0.4230(3) 0.60705(14) 0.0252(9) Uani 1 1 d .
H28 H 0.7516 0.4338 0.5741 0.030 Uiso 1 1 calc R
C29 C 0.8054(3) 0.4796(3) 0.64449(15) 0.0272(9) Uani 1 1 d .
C30 C 0.7782(3) 0.4543(3) 0.69304(15) 0.0248(9) Uani 1 1 d .
H30 H 0.8226 0.4940 0.7192 0.030 Uiso 1 1 calc R
C31 C 0.6894(3) 0.3741(4) 0.70364(15) 0.0277(9) Uani 1 1 d .
H31 H 0.6777 0.3542 0.7366 0.033 Uiso 1 1 calc R
C32 C 0.6157(3) 0.3217(4) 0.66533(15) 0.0266(9) Uani 1 1 d .
C33 C 0.6378(3) 0.3499(4) 0.61743(15) 0.0262(9) Uani 1 1 d .
H33 H 0.5873 0.3198 0.5913 0.031 Uiso 1 1 calc R
C34 C 0.5169(4) 0.2395(4) 0.67711(18) 0.0408(11) Uani 1 1 d .
H34A H 0.4623 0.2937 0.6928 0.061 Uiso 1 1 calc R
H34B H 0.5430 0.1688 0.6992 0.061 Uiso 1 1 calc R
H34C H 0.4808 0.2023 0.6470 0.061 Uiso 1 1 calc R
C35 C 0.9042(4) 0.5683(4) 0.63653(18) 0.0380(11) Uani 1 1 d .
H35 H 0.9686 0.5418 0.6600 0.046 Uiso 1 1 calc R
C36 C 0.8687(5) 0.7079(5) 0.6499(2) 0.0655(17) Uani 1 1 d .
H36A H 0.9333 0.7669 0.6487 0.098 Uiso 1 1 calc R
H36B H 0.8429 0.7082 0.6829 0.098 Uiso 1 1 calc R
H36C H 0.8073 0.7374 0.6266 0.098 Uiso 1 1 calc R
C37 C 0.9438(5) 0.5620(6) 0.5861(2) 0.0603(16) Uani 1 1 d .
H37A H 0.9629 0.4716 0.5784 0.090 Uiso 1 1 calc R
H37B H 1.0107 0.6173 0.5844 0.090 Uiso 1 1 calc R
H37C H 0.8837 0.5931 0.5625 0.090 Uiso 1 1 calc R
B1 B 0.2662(6) 0.3418(7) 0.5955(3) 0.0610(18) Uani 1 1 d .
F11 F 0.2437(5) 0.3796(5) 0.6428(2) 0.139(2) Uani 1 1 d .
F12 F 0.1819(4) 0.3739(6) 0.5652(3) 0.177(3) Uani 1 1 d .
F13 F 0.2754(3) 0.2087(3) 0.59484(16) 0.0927(14) Uani 1 1 d .
F14 F 0.3657(3) 0.4004(3) 0.58534(12) 0.0636(9) Uani 1 1 d .

loop_
_atom_site_aniso_label
_atom_site_aniso_U_11
_atom_site_aniso_U_22
_atom_site_aniso_U_33
_atom_site_aniso_U_23
_atom_site_aniso_U_13
_atom_site_aniso_U_12
Ru1 0.01963(16) 0.01651(15) 0.02198(15) 0.00107(12) 0.00198(11) 0.00290(12)
Fe1 0.0201(3) 0.0269(3) 0.0400(3) 0.0067(3) -0.0054(2) -0.0060(2)
Cl1 0.0287(6) 0.0248(5) 0.0289(5) 0.0069(4) 0.0014(4) -0.0011(4)
S1 0.0191(5) 0.0252(5) 0.0356(6) 0.0066(4) -0.0002(4) 0.0001(4)
N4 0.036(2) 0.0305(18) 0.031(2) -0.0001(15) 0.0058(16) 0.0105(16)
N6 0.043(2) 0.0310(18) 0.0246(19) -0.0040(15) 0.0063(16) 0.0097(16)
C2 0.020(2) 0.046(3) 0.046(3) 0.008(2) 0.010(2) 0.0064(19)
C3 0.029(2) 0.033(2) 0.044(3) 0.003(2) 0.008(2) 0.0115(19)
C5 0.031(2) 0.0233(19) 0.024(2) 0.0014(16) 0.0073(17) 0.0062(17)
C7 0.062(4) 0.045(3) 0.031(3) -0.010(2) 0.008(2) 0.021(2)
C8 0.051(3) 0.042(3) 0.035(3) -0.006(2) 0.013(2) 0.021(2)
C9 0.048(3) 0.027(2) 0.019(2) -0.0057(16) -0.0007(19) 0.0137(19)
C10 0.048(3) 0.028(2) 0.024(2) -0.0074(17) -0.003(2) 0.001(2)
C11 0.043(3) 0.035(2) 0.036(3) -0.013(2) -0.010(2) 0.003(2)
C12 0.059(3) 0.035(2) 0.040(3) -0.018(2) -0.018(2) 0.014(2)
C13 0.082(4) 0.029(2) 0.021(2) 0.0006(18) -0.008(2) 0.017(2)
C14 0.059(3) 0.034(2) 0.024(2) -0.0018(19) 0.007(2) 0.007(2)
C15 0.052(3) 0.033(2) 0.037(3) -0.0024(19) -0.006(2) -0.006(2)
C16 0.086(5) 0.050(3) 0.058(4) -0.019(3) -0.034(3) 0.036(3)
C17 0.070(4) 0.050(3) 0.043(3) 0.008(2) 0.018(3) 0.003(3)
C18 0.0142(19) 0.032(2) 0.037(2) 0.0039(18) -0.0054(17) -0.0044(16)
C19 0.019(2) 0.039(2) 0.049(3) 0.002(2) -0.0018(19) -0.0010(18)
C20 0.029(2) 0.059(3) 0.039(3) 0.009(2) 0.000(2) -0.013(2)
C21 0.034(3) 0.038(3) 0.046(3) 0.015(2) -0.010(2) -0.018(2)
C22 0.030(2) 0.023(2) 0.044(3) 0.0058(18) -0.009(2) -0.0078(18)
C23 0.032(3) 0.066(4) 0.064(4) 0.015(3) 0.000(3) -0.025(3)
C24 0.033(3) 0.034(3) 0.091(5) -0.001(3) -0.014(3) -0.017(2)
C25 0.038(3) 0.073(4) 0.046(3) -0.007(3) -0.012(2) -0.023(3)
C26 0.027(3) 0.058(3) 0.077(4) 0.016(3) -0.023(3) -0.006(2)
C27 0.022(2) 0.067(4) 0.082(4) -0.018(3) 0.002(2) -0.011(2)
C28 0.032(2) 0.0207(19) 0.023(2) 0.0039(15) -0.0004(17) 0.0076(16)
C29 0.029(2) 0.0151(18) 0.037(3) 0.0009(16) -0.0008(19) 0.0031(16)
C30 0.033(2) 0.0122(17) 0.029(2) -0.0044(15) -0.0046(18) 0.0037(16)
C31 0.028(2) 0.029(2) 0.026(2) -0.0040(17) 0.0055(18) 0.0070(17)
C32 0.018(2) 0.0231(19) 0.040(3) -0.0056(17) 0.0046(18) 0.0066(15)
C33 0.024(2) 0.0217(19) 0.031(2) -0.0064(16) -0.0086(17) 0.0083(16)
C34 0.026(2) 0.039(2) 0.057(3) 0.002(2) 0.007(2) -0.001(2)
C35 0.034(3) 0.027(2) 0.052(3) 0.009(2) -0.009(2) -0.0039(19)
C36 0.076(4) 0.029(3) 0.091(5) -0.002(3) 0.001(4) -0.019(3)
C37 0.047(3) 0.059(3) 0.077(4) 0.011(3) 0.020(3) -0.013(3)
B1 0.051(4) 0.057(4) 0.077(5) 0.007(4) 0.021(4) -0.008(3)
F11 0.164(5) 0.117(3) 0.152(5) -0.058(3) 0.111(4) -0.070(3)
F12 0.062(3) 0.182(6) 0.277(8) 0.097(5) -0.046(4) 0.003(3)
F13 0.084(3) 0.060(2) 0.142(4) -0.004(2) 0.061(3) -0.0065(19)
F14 0.065(2) 0.066(2) 0.062(2) 0.0092(16) 0.0207(17) -0.0140(16)

loop_
_atom_type_symbol
_atom_type_description
_atom_type_scat_dispersion_real
_atom_type_scat_dispersion_imag
_atom_type_scat_source
C C 0.0033 0.0016 'International Tables Vol C Tables 4.2.6.8 and 6.1.1.4'
H H 0.0000 0.0000 'International Tables Vol C Tables 4.2.6.8 and 6.1.1.4'
B B 0.0013 0.0007 'International Tables Vol C Tables 4.2.6.8 and 6.1.1.4'
N N 0.0061 0.0033 'International Tables Vol C Tables 4.2.6.8 and 6.1.1.4'
F F 0.0171 0.0103 'International Tables Vol C Tables 4.2.6.8 and 6.1.1.4'
S S 0.1246 0.1234 'International Tables Vol C Tables 4.2.6.8 and 6.1.1.4'
Fe Fe 0.3463 0.8444 'International Tables Vol C Tables 4.2.6.8 and 6.1.1.4'
Ru Ru -1.2594 0.8363 'International Tables Vol C Tables 4.2.6.8 and 6.1.1.4'
Cl Cl 0.1484 0.1585 'International Tables Vol C Tables 4.2.6.8 and 6.1.1.4'

loop_
_geom_angle_atom_site_label_1
_geom_angle_atom_site_label_2
_geom_angle_atom_site_label_3
_geom_angle
C5 Ru1 C28 98.07(15)
C5 Ru1 C31 160.91(16)
C28 Ru1 C31 78.28(15)
C5 Ru1 C30 157.17(15)
C28 Ru1 C30 65.58(14)
C31 Ru1 C30 36.10(14)
C5 Ru1 C29 120.76(15)
C28 Ru1 C29 36.87(14)
C31 Ru1 C29 66.80(15)
C30 Ru1 C29 37.02(14)
C5 Ru1 C33 100.86(15)
C28 Ru1 C33 37.00(14)
C31 Ru1 C33 64.91(15)
C30 Ru1 C33 76.04(14)
C29 Ru1 C33 66.13(14)
C5 Ru1 C32 124.63(16)
C28 Ru1 C32 66.32(15)
C31 Ru1 C32 36.74(14)
C30 Ru1 C32 65.20(14)
C29 Ru1 C32 78.82(14)
C33 Ru1 C32 35.73(14)
C5 Ru1 S1 91.54(12)
C28 Ru1 S1 118.50(11)
C31 Ru1 S1 106.74(11)
C30 Ru1 S1 83.47(11)
C29 Ru1 S1 87.43(11)
C33 Ru1 S1 153.54(10)
C32 Ru1 S1 143.43(11)
C5 Ru1 Cl1 81.79(11)
C28 Ru1 Cl1 149.79(11)
C31 Ru1 Cl1 92.01(11)
C30 Ru1 Cl1 120.49(10)
C29 Ru1 Cl1 157.44(11)
C33 Ru1 Cl1 113.06(11)
C32 Ru1 Cl1 88.75(10)
S1 Ru1 Cl1 91.66(4)
C25 Fe1 C24 40.3(2)
C25 Fe1 C18 161.9(2)
C24 Fe1 C18 126.6(2)
C25 Fe1 C23 67.8(2)
C24 Fe1 C23 40.0(2)
C18 Fe1 C23 110.2(2)
C25 Fe1 C26 40.1(2)
C24 Fe1 C26 67.5(2)
C18 Fe1 C26 157.4(2)
C23 Fe1 C26 68.0(2)
C25 Fe1 C27 67.5(2)
C24 Fe1 C27 67.3(2)
C18 Fe1 C27 123.5(2)
C23 Fe1 C27 40.4(2)
C26 Fe1 C27 40.3(2)
C25 Fe1 C22 155.0(2)
C24 Fe1 C22 163.2(2)
C18 Fe1 C22 40.87(16)
C23 Fe1 C22 126.3(2)
C26 Fe1 C22 120.7(2)
C27 Fe1 C22 108.5(2)
C25 Fe1 C19 124.1(2)
C24 Fe1 C19 109.1(2)
C18 Fe1 C19 40.79(17)
C23 Fe1 C19 123.5(2)
C26 Fe1 C19 159.4(2)
C27 Fe1 C19 159.2(2)
C22 Fe1 C19 68.58(18)
C25 Fe1 C20 106.3(2)
C24 Fe1 C20 121.8(2)
C18 Fe1 C20 68.37(18)
C23 Fe1 C20 157.8(2)
C26 Fe1 C20 122.3(2)
C27 Fe1 C20 159.1(2)
C22 Fe1 C20 68.12(19)
C19 Fe1 C20 40.68(18)
C25 Fe1 C21 119.3(2)
C24 Fe1 C21 155.5(2)
C18 Fe1 C21 68.57(17)
C23 Fe1 C21 161.5(2)
C26 Fe1 C21 105.7(2)
C27 Fe1 C21 123.7(2)
C22 Fe1 C21 40.65(18)
C19 Fe1 C21 68.42(19)
C20 Fe1 C21 40.32(19)
C18 S1 C2 101.8(2)
C18 S1 Ru1 110.40(13)
C2 S1 Ru1 110.99(16)
C5 N4 C8 111.0(4)
C5 N4 C3 126.9(3)
C8 N4 C3 122.0(4)
C5 N6 C7 112.0(4)
C5 N6 C9 127.7(3)
C7 N6 C9 120.3(4)
C3 C2 S1 113.0(3)
N4 C3 C2 112.0(4)
N6 C5 N4 103.0(3)
N6 C5 Ru1 130.8(3)
N4 C5 Ru1 125.8(3)
C8 C7 N6 106.3(4)
C7 C8 N4 107.6(4)
C10 C9 C14 122.7(4)
C10 C9 N6 119.0(4)
C14 C9 N6 118.2(4)
C9 C10 C11 117.7(4)
C9 C10 C15 121.5(4)
C11 C10 C15 120.8(4)
C12 C11 C10 122.4(5)
C11 C12 C13 118.3(4)
C11 C12 C16 122.4(5)
C13 C12 C16 119.3(5)
C12 C13 C14 122.1(4)
C13 C14 C9 116.7(5)
C13 C14 C17 121.7(4)
C9 C14 C17 121.6(4)
C19 C18 C22 108.0(4)
C19 C18 S1 122.2(3)
C22 C18 S1 129.7(3)
C19 C18 Fe1 69.9(2)
C22 C18 Fe1 69.9(2)
S1 C18 Fe1 123.9(2)
C18 C19 C20 107.5(4)
C18 C19 Fe1 69.3(2)
C20 C19 Fe1 69.8(3)
C21 C20 C19 108.6(4)
C21 C20 Fe1 69.9(3)
C19 C20 Fe1 69.5(2)
C20 C21 C22 107.9(4)
C20 C21 Fe1 69.7(2)
C22 C21 Fe1 69.4(2)
C21 C22 C18 107.9(4)
C21 C22 Fe1 69.9(2)
C18 C22 Fe1 69.3(2)
C24 C23 C27 107.3(5)
C24 C23 Fe1 69.8(3)
C27 C23 Fe1 69.8(3)
C23 C24 C25 108.7(5)
C23 C24 Fe1 70.2(3)
C25 C24 Fe1 69.7(3)
C26 C25 C24 108.0(5)
C26 C25 Fe1 70.3(3)
C24 C25 Fe1 70.0(3)
C25 C26 C27 107.8(5)
C25 C26 Fe1 69.6(3)
C27 C26 Fe1 69.9(3)
C26 C27 C23 108.2(5)
C26 C27 Fe1 69.8(3)
C23 C27 Fe1 69.7(3)
C29 C28 C33 121.3(4)
C29 C28 Ru1 73.2(2)
C33 C28 Ru1 74.2(2)
C28 C29 C30 116.5(4)
C28 C29 C35 124.7(4)
C30 C29 C35 118.7(4)
C28 C29 Ru1 69.9(2)
C30 C29 Ru1 71.5(2)
C35 C29 Ru1 130.9(3)
C31 C30 C29 122.5(4)
C31 C30 Ru1 71.7(2)
C29 C30 Ru1 71.5(2)
C30 C31 C32 120.2(4)
C30 C31 Ru1 72.2(2)
C32 C31 Ru1 73.3(2)
C33 C32 C31 118.1(4)
C33 C32 C34 121.9(4)
C31 C32 C34 119.9(4)
C33 C32 Ru1 71.8(2)
C31 C32 Ru1 70.0(2)
C34 C32 Ru1 130.0(3)
C32 C33 C28 121.0(4)
C32 C33 Ru1 72.5(2)
C28 C33 Ru1 68.8(2)
C37 C35 C29 114.3(4)
C37 C35 C36 111.8(4)
C29 C35 C36 107.0(4)
F12 B1 F13 107.6(7)
F12 B1 F14 113.1(6)
F13 B1 F14 111.2(6)
F12 B1 F11 109.4(7)
F13 B1 F11 108.0(6)
F14 B1 F11 107.4(6)

loop_
_geom_bond_atom_site_label_1
_geom_bond_atom_site_label_2
_geom_bond_distance
Ru1 C5 2.091(4)
Ru1 C28 2.198(4)
Ru1 C31 2.233(4)
Ru1 C30 2.240(3)
Ru1 C29 2.240(4)
Ru1 C33 2.268(4)
Ru1 C32 2.277(4)
Ru1 S1 2.3501(10)
Ru1 Cl1 2.3944(9)
Fe1 C25 2.026(5)
Fe1 C24 2.030(5)
Fe1 C18 2.031(4)
Fe1 C23 2.035(5)
Fe1 C26 2.035(5)
Fe1 C27 2.036(5)
Fe1 C22 2.039(4)
Fe1 C19 2.040(4)
Fe1 C20 2.043(5)
Fe1 C21 2.046(4)
S1 C18 1.774(4)
S1 C2 1.798(4)
N4 C5 1.369(5)
N4 C8 1.382(5)
N4 C3 1.454(6)
N6 C5 1.363(5)
N6 C7 1.384(5)
N6 C9 1.445(5)
C2 C3 1.510(6)
C7 C8 1.331(7)
C9 C10 1.383(6)
C9 C14 1.402(6)
C10 C11 1.383(6)
C10 C15 1.502(6)
C11 C12 1.380(7)
C12 C13 1.385(7)
C12 C16 1.501(7)
C13 C14 1.397(7)
C14 C17 1.492(7)
C18 C19 1.419(6)
C18 C22 1.421(6)
C19 C20 1.419(6)
C20 C21 1.409(7)
C21 C22 1.419(6)
C23 C24 1.391(8)
C23 C27 1.407(8)
C24 C25 1.399(7)
C25 C26 1.394(8)
C26 C27 1.401(8)
C28 C29 1.404(6)
C28 C33 1.419(6)
C29 C30 1.422(6)
C29 C35 1.514(6)
C30 C31 1.386(6)
C31 C32 1.422(6)
C32 C33 1.394(6)
C32 C34 1.500(6)
C35 C37 1.502(7)
C35 C36 1.544(7)
B1 F12 1.295(9)
B1 F13 1.368(7)
B1 F14 1.374(7)
B1 F11 1.402(8)
